data_7201824
loop_
_publ_author_name
'Michaelides, Adonis'
'Skoulika, Stavroula'
'Siskos, Michael G.'

_publ_section_title
;
 Designed self-assembly of a reactive metal--organic framework with
 quasi \a-Po topology
;
_journal_issue 7
_journal_name_full CrystEngComm
_journal_page_first 817
_journal_paper_doi 10.1039/b716847k
_journal_volume 10
_journal_year 2008
_chemical_formula_sum 'C16 H12 Cd N2 O4'
_chemical_formula_weight 408.68
_chemical_name_systematic
;
?
;
_space_group_IT_number 14
_symmetry_cell_setting monoclinic
_symmetry_space_group_name_Hall '-P 2yn'
_symmetry_space_group_name_H-M 'P 1 21/n 1'
_atom_sites_solution_hydrogens geom
_atom_sites_solution_primary direct
_atom_sites_solution_secondary difmap
_audit_creation_method SHELXL-97
_cell_angle_alpha 90.00
_cell_angle_beta 91.510(10)
_cell_angle_gamma 90.00
_cell_formula_units_Z 4
_cell_length_a 9.1050(10)
_cell_length_b 12.9480(10)
_cell_length_c 13.991(2)
_cell_measurement_reflns_used 40
_cell_measurement_temperature 293(2)
_cell_measurement_theta_max 12.6
_cell_measurement_theta_min 9.3
_cell_volume 1648.8(3)
_computing_cell_refinement XSCANS
_computing_data_collection XSCANS
_computing_data_reduction XSCANS
_computing_structure_refinement 'SHELXL-97 (Sheldrick, 1997)'
_computing_structure_solution 'SHELXS-97 (Sheldrick, 1990)'
_diffrn_ambient_temperature 293(2)
_diffrn_measured_fraction_theta_full 0.991
_diffrn_measured_fraction_theta_max 0.991
_diffrn_measurement_device_type P4
_diffrn_measurement_method scintillation
_diffrn_radiation_monochromator graphite
_diffrn_radiation_source 'fine-focus sealed tube'
_diffrn_radiation_type MoK\a
_diffrn_radiation_wavelength 0.71073
_diffrn_reflns_av_R_equivalents 0.0411
_diffrn_reflns_av_sigmaI/netI 0.0784
_diffrn_reflns_limit_h_max 10
_diffrn_reflns_limit_h_min 0
_diffrn_reflns_limit_k_max 15
_diffrn_reflns_limit_k_min -1
_diffrn_reflns_limit_l_max 16
_diffrn_reflns_limit_l_min -16
_diffrn_reflns_number 3354
_diffrn_reflns_theta_full 25.00
_diffrn_reflns_theta_max 25.00
_diffrn_reflns_theta_min 2.14
_diffrn_standards_decay_% 0
_diffrn_standards_interval_count 97
_diffrn_standards_number 2
_exptl_absorpt_coefficient_mu 1.344
_exptl_absorpt_correction_type none
_exptl_crystal_colour colorless
_exptl_crystal_density_diffrn 1.646
_exptl_crystal_density_method 'not measured'
_exptl_crystal_description prismatic
_exptl_crystal_F_000 808
_exptl_crystal_size_max 0.16
_exptl_crystal_size_mid 0.10
_exptl_crystal_size_min 0.10
_refine_diff_density_max 0.576
_refine_diff_density_min -0.668
_refine_diff_density_rms 0.120
_refine_ls_extinction_method none
_refine_ls_goodness_of_fit_ref 0.963
_refine_ls_hydrogen_treatment riding
_refine_ls_matrix_type fullcycle
_refine_ls_number_parameters 208
_refine_ls_number_reflns 2872
_refine_ls_number_restraints 0
_refine_ls_restrained_S_all 0.963
_refine_ls_R_factor_all 0.0881
_refine_ls_R_factor_gt 0.0487
_refine_ls_shift/su_max 0.005
_refine_ls_shift/su_mean 0.001
_refine_ls_structure_factor_coef Fsqd
_refine_ls_weighting_details 'w=1/[\s^2^(Fo^2^)+(0.0697P)^2^+0.0000P] where P=(Fo^2^+2Fc^2^)/3'
_refine_ls_weighting_scheme calc
_refine_ls_wR_factor_gt 0.1092
_refine_ls_wR_factor_ref 0.1271
_reflns_number_gt 1933
_reflns_number_total 2872
_reflns_threshold_expression >2sigma(I)
_cod_data_source_file b716847k.txt
_cod_data_source_block cdfumbp
_cod_depositor_comments
;
The following automatic conversions were performed:
'_symmetry_cell_setting' value 'Monoclinic' changed to 'monoclinic'
according to '/home/saulius/struct/CIF-dictionaries/cif_core.dic'
dictionary named 'cif_core.dic' version 2.4.1 from 2010-06-29.

Automatic conversion script
Id: cif_fix_enum 1527 2010-12-29 10:47:43Z saulius 

The following automatic conversions were performed:

'_refine_ls_weighting_scheme' value 'calc
w=1/[\s^2^(Fo^2^)+(0.0697P)^2^+0.0000P] where P=(Fo^2^+2Fc^2^)/3' was
changed to 'calc'. New tag '_refine_ls_weighting_details' was
created. The value of the new tag was set to
'w=1/[\s^2^(Fo^2^)+(0.0697P)^2^+0.0000P] where P=(Fo^2^+2Fc^2^)/3'.

Automatic conversion script
Id: cif_fix_values 3143 2015-03-26 13:38:13Z robertas 
;
_cod_original_sg_symbol_H-M P21/n
_cod_database_code 7201824

loop_
_symmetry_equiv_pos_as_xyz
'x, y, z'
'-x+1/2, y+1/2, -z+1/2'
'-x, -y, -z'
'x-1/2, -y-1/2, z-1/2'

loop_
_atom_site_label
_atom_site_type_symbol
_atom_site_fract_x
_atom_site_fract_y
_atom_site_fract_z
_atom_site_U_iso_or_equiv
_atom_site_adp_type
_atom_site_occupancy
_atom_site_calc_flag
_atom_site_refinement_flags
_atom_site_disorder_assembly
_atom_site_disorder_group
Cd1 Cd 0.96905(6) 0.14551(4) 0.97020(3) 0.02543(18) Uani 1 d . . .
O1 O 1.2514(6) -0.0675(5) 1.0449(4) 0.0476(15) Uani 1 d . . .
O2 O 1.2015(6) 0.0853(5) 0.9787(4) 0.0520(17) Uani 1 d . . .
O3 O 1.0726(7) 0.3109(5) 1.0017(5) 0.0539(17) Uani 1 d . . .
O4 O 0.8462(7) 0.3073(5) 0.9454(5) 0.0565(17) Uani 1 d . . .
C1 C 1.2886(8) 0.0163(7) 1.0067(5) 0.0334(18) Uani 1 d . . .
C2 C 1.4482(8) 0.0344(6) 0.9937(5) 0.0316(18) Uani 1 d . . .
H2 H 1.4766 0.1003 0.9752 0.038 Uiso 1 calc R . .
C3 C 0.9565(9) 0.3546(7) 0.9743(6) 0.0391(18) Uani 1 d . . .
C4 C 0.9475(9) 0.4700(6) 0.9815(6) 0.041(2) Uani 1 d . . .
H4 H 0.8621 0.5018 0.9583 0.050 Uiso 1 calc R . .
N5 N 0.9448(7) 0.1377(6) 1.1352(4) 0.0392(16) Uani 1 d . . .
C6 C 0.8146(9) 0.1452(7) 1.1756(5) 0.044(2) Uani 1 d . . .
H6 H 0.7300 0.1459 1.1369 0.053 Uiso 1 calc R . .
C7 C 0.8016(9) 0.1520(7) 1.2746(6) 0.046(2) Uani 1 d . . .
H7 H 0.7089 0.1576 1.3005 0.056 Uiso 1 calc R . .
C8 C 0.9232(9) 0.1505(7) 1.3343(5) 0.042(2) Uani 1 d . . .
C9 C 1.0596(9) 0.1412(8) 1.2916(5) 0.049(2) Uani 1 d . . .
H9 H 1.1453 0.1388 1.3292 0.058 Uiso 1 calc R . .
C10 C 1.0663(9) 0.1356(7) 1.1928(5) 0.042(2) Uani 1 d . . .
H10 H 1.1578 0.1303 1.1651 0.051 Uiso 1 calc R . .
C11 C 0.9077(9) 0.1537(7) 1.4382(5) 0.042(2) Uani 1 d . . .
H11 H 0.8147 0.1675 1.4610 0.051 Uiso 1 calc R . .
C12 C 1.0149(10) 0.1386(8) 1.5022(5) 0.046(2) Uani 1 d . . .
H12 H 1.1083 0.1275 1.4790 0.055 Uiso 1 calc R . .
C13 C 1.0006(9) 0.1377(7) 1.6055(5) 0.0380(19) Uani 1 d . . .
C14 C 0.8695(9) 0.1578(7) 1.6514(5) 0.046(2) Uani 1 d . . .
H14 H 0.7842 0.1731 1.6161 0.055 Uiso 1 calc R . .
C15 C 0.8680(9) 0.1546(7) 1.7509(6) 0.047(2) Uani 1 d . . .
H15 H 0.7795 0.1670 1.7805 0.056 Uiso 1 calc R . .
N16 N 0.9878(7) 0.1344(5) 1.8068(4) 0.0360(16) Uani 1 d . . .
C17 C 1.1137(9) 0.1170(6) 1.7623(5) 0.037(2) Uani 1 d . . .
H17 H 1.1985 0.1039 1.7988 0.045 Uiso 1 calc R . .
C18 C 1.1218(9) 0.1180(6) 1.6636(5) 0.040(2) Uani 1 d . . .
H18 H 1.2115 0.1049 1.6357 0.048 Uiso 1 calc R . .

loop_
_atom_site_aniso_label
_atom_site_aniso_U_11
_atom_site_aniso_U_22
_atom_site_aniso_U_33
_atom_site_aniso_U_23
_atom_site_aniso_U_13
_atom_site_aniso_U_12
Cd1 0.0223(3) 0.0316(3) 0.0224(3) 0.0009(3) 0.00079(17) -0.0003(3)
O1 0.030(3) 0.067(4) 0.047(3) 0.007(3) 0.004(3) -0.006(3)
O2 0.029(3) 0.077(5) 0.050(3) 0.001(3) -0.003(3) 0.025(3)
O3 0.038(4) 0.038(3) 0.085(5) -0.003(3) -0.012(3) 0.000(3)
O4 0.039(4) 0.047(4) 0.083(5) -0.011(4) -0.017(3) -0.005(3)
C1 0.027(4) 0.051(5) 0.022(3) -0.003(4) 0.000(3) 0.001(4)
C2 0.026(4) 0.030(4) 0.038(4) 0.006(3) 0.001(3) -0.005(3)
C3 0.033(4) 0.041(4) 0.044(4) -0.004(5) 0.007(3) 0.006(5)
C4 0.030(5) 0.035(5) 0.058(5) 0.010(4) -0.003(4) -0.002(4)
N5 0.041(4) 0.049(4) 0.027(3) 0.002(3) 0.006(3) 0.002(4)
C6 0.042(5) 0.056(5) 0.035(4) -0.003(5) -0.003(4) -0.001(5)
C7 0.034(4) 0.067(6) 0.039(4) 0.003(5) 0.007(4) 0.015(5)
C8 0.044(5) 0.054(5) 0.029(4) 0.005(5) 0.006(4) 0.006(5)
C9 0.040(5) 0.074(6) 0.031(4) -0.011(5) -0.009(4) 0.004(5)
C10 0.034(4) 0.064(6) 0.029(4) 0.005(4) -0.005(3) 0.004(5)
C11 0.039(4) 0.055(5) 0.033(4) -0.001(4) 0.004(4) 0.002(5)
C12 0.053(5) 0.069(6) 0.015(3) -0.004(4) 0.007(4) -0.002(6)
C13 0.044(5) 0.047(5) 0.023(4) 0.005(4) 0.001(3) 0.000(5)
C14 0.036(4) 0.070(6) 0.032(4) -0.003(5) -0.004(3) 0.012(5)
C15 0.034(4) 0.072(6) 0.034(4) 0.004(5) -0.002(4) 0.011(5)
N16 0.042(4) 0.049(4) 0.017(3) -0.005(3) -0.001(3) -0.001(4)
C17 0.028(4) 0.056(6) 0.028(4) 0.001(4) 0.000(3) -0.002(4)
C18 0.033(4) 0.056(6) 0.031(4) 0.000(4) 0.005(3) 0.012(4)

loop_
_atom_type_symbol
_atom_type_description
_atom_type_scat_dispersion_real
_atom_type_scat_dispersion_imag
_atom_type_scat_source
C C 0.0033 0.0016 'International Tables Vol C Tables 4.2.6.8 and 6.1.1.4'
H H 0.0000 0.0000 'International Tables Vol C Tables 4.2.6.8 and 6.1.1.4'
O O 0.0106 0.0060 'International Tables Vol C Tables 4.2.6.8 and 6.1.1.4'
Cd Cd -0.8075 1.2024 'International Tables Vol C Tables 4.2.6.8 and 6.1.1.4'
N N 0.0061 0.0033 'International Tables Vol C Tables 4.2.6.8 and 6.1.1.4'

loop_
_geom_angle_atom_site_label_1
_geom_angle_atom_site_label_2
_geom_angle_atom_site_label_3
_geom_angle
_geom_angle_site_symmetry_1
_geom_angle_site_symmetry_3
_geom_angle_publ_flag
O1 Cd1 O2 133.1(2) 3_757 . ?
O1 Cd1 N16 88.2(2) 3_757 1_554 ?
O2 Cd1 N16 86.4(2) . 1_554 ?
O1 Cd1 N5 88.0(2) 3_757 . ?
O2 Cd1 N5 92.6(2) . . ?
N16 Cd1 N5 173.8(2) 1_554 . ?
O1 Cd1 O3 140.3(2) 3_757 . ?
O2 Cd1 O3 86.3(2) . . ?
N16 Cd1 O3 101.6(3) 1_554 . ?
N5 Cd1 O3 84.4(3) . . ?
O1 Cd1 O4 88.1(2) 3_757 . ?
O2 Cd1 O4 138.0(2) . . ?
N16 Cd1 O4 87.6(2) 1_554 . ?
N5 Cd1 O4 97.2(2) . . ?
O3 Cd1 O4 54.5(2) . . ?
O1 Cd1 C3 114.3(2) 3_757 . ?
O2 Cd1 C3 112.6(2) . . ?
N16 Cd1 C3 95.0(2) 1_554 . ?
N5 Cd1 C3 91.0(2) . . ?
O3 Cd1 C3 27.4(2) . . ?
O4 Cd1 C3 27.1(2) . . ?
C1 O1 Cd1 126.5(5) . 3_757 ?
C1 O2 Cd1 148.2(6) . . ?
C3 O3 Cd1 91.3(5) . . ?
C3 O4 Cd1 90.8(5) . . ?
O2 C1 O1 125.0(7) . . ?
O2 C1 C2 117.5(7) . . ?
O1 C1 C2 117.5(7) . . ?
C2 C2 C1 125.4(10) 3_857 . ?
C2 C2 H2 117.3 3_857 . ?
C1 C2 H2 117.3 . . ?
O4 C3 O3 123.3(8) . . ?
O4 C3 C4 118.1(8) . . ?
O3 C3 C4 118.5(8) . . ?
O4 C3 Cd1 62.1(5) . . ?
O3 C3 Cd1 61.2(4) . . ?
C4 C3 Cd1 177.3(6) . . ?
C4 C4 C3 124.6(10) 3_767 . ?
C4 C4 H4 117.7 3_767 . ?
C3 C4 H4 117.7 . . ?
C6 N5 C10 118.2(7) . . ?
C6 N5 Cd1 121.8(5) . . ?
C10 N5 Cd1 119.7(5) . . ?
N5 C6 C7 121.7(8) . . ?
N5 C6 H6 119.1 . . ?
C7 C6 H6 119.1 . . ?
C8 C7 C6 121.0(8) . . ?
C8 C7 H7 119.5 . . ?
C6 C7 H7 119.5 . . ?
C7 C8 C9 117.0(7) . . ?
C7 C8 C11 120.5(8) . . ?
C9 C8 C11 122.4(7) . . ?
C10 C9 C8 119.6(7) . . ?
C10 C9 H9 120.2 . . ?
C8 C9 H9 120.2 . . ?
N5 C10 C9 122.4(8) . . ?
N5 C10 H10 118.8 . . ?
C9 C10 H10 118.8 . . ?
C12 C11 C8 125.5(8) . . ?
C12 C11 H11 117.3 . . ?
C8 C11 H11 117.3 . . ?
C11 C12 C13 126.2(8) . . ?
C11 C12 H12 116.9 . . ?
C13 C12 H12 116.9 . . ?
C18 C13 C14 116.4(7) . . ?
C18 C13 C12 119.7(8) . . ?
C14 C13 C12 123.8(7) . . ?
C13 C14 C15 119.0(8) . . ?
C13 C14 H14 120.5 . . ?
C15 C14 H14 120.5 . . ?
N16 C15 C14 123.8(8) . . ?
N16 C15 H15 118.1 . . ?
C14 C15 H15 118.1 . . ?
C17 N16 C15 116.8(6) . . ?
C17 N16 Cd1 124.1(5) . 1_556 ?
C15 N16 Cd1 118.9(5) . 1_556 ?
N16 C17 C18 122.1(7) . . ?
N16 C17 H17 118.9 . . ?
C18 C17 H17 118.9 . . ?
C13 C18 C17 121.8(8) . . ?
C13 C18 H18 119.1 . . ?
C17 C18 H18 119.1 . . ?

loop_
_geom_bond_atom_site_label_1
_geom_bond_atom_site_label_2
_geom_bond_distance
_geom_bond_site_symmetry_2
_geom_bond_publ_flag
Cd1 O1 2.251(6) 3_757 ?
Cd1 O2 2.256(5) . ?
Cd1 N16 2.301(6) 1_554 ?
Cd1 N5 2.327(6) . ?
Cd1 O3 2.377(6) . ?
Cd1 O4 2.396(6) . ?
Cd1 C3 2.711(9) . ?
O1 C1 1.260(10) . ?
O1 Cd1 2.251(6) 3_757 ?
O2 C1 1.250(9) . ?
O3 C3 1.250(9) . ?
O4 C3 1.235(10) . ?
C1 C2 1.488(10) . ?
C2 C2 1.307(15) 3_857 ?
C2 H2 0.9300 . ?
C3 C4 1.500(12) . ?
C4 C4 1.327(15) 3_767 ?
C4 H4 0.9300 . ?
N5 C6 1.330(10) . ?
N5 C10 1.351(10) . ?
C6 C7 1.397(11) . ?
C6 H6 0.9300 . ?
C7 C8 1.369(11) . ?
C7 H7 0.9300 . ?
C8 C9 1.397(11) . ?
C8 C11 1.465(10) . ?
C9 C10 1.388(10) . ?
C9 H9 0.9300 . ?
C10 H10 0.9300 . ?
C11 C12 1.322(12) . ?
C11 H11 0.9300 . ?
C12 C13 1.454(10) . ?
C12 H12 0.9300 . ?
C13 C18 1.377(11) . ?
C13 C14 1.395(11) . ?
C14 C15 1.392(11) . ?
C14 H14 0.9300 . ?
C15 N16 1.351(10) . ?
C15 H15 0.9300 . ?
N16 C17 1.339(10) . ?
N16 Cd1 2.301(6) 1_556 ?
C17 C18 1.385(10) . ?
C17 H17 0.9300 . ?
C18 H18 0.9300 . ?

loop_
_geom_torsion_atom_site_label_1
_geom_torsion_atom_site_label_2
_geom_torsion_atom_site_label_3
_geom_torsion_atom_site_label_4
_geom_torsion
_geom_torsion_site_symmetry_1
_geom_torsion_site_symmetry_2
_geom_torsion_site_symmetry_3
_geom_torsion_site_symmetry_4
_geom_torsion_publ_flag
O1 Cd1 O2 C1 -35.2(11) 3_757 . . . ?
N16 Cd1 O2 C1 -119.3(10) 1_554 . . . ?
N5 Cd1 O2 C1 54.6(10) . . . . ?
O3 Cd1 O2 C1 138.9(10) . . . . ?
O4 Cd1 O2 C1 158.5(9) . . . . ?
C3 Cd1 O2 C1 146.8(10) . . . . ?
O1 Cd1 O3 C3 -22.9(7) 3_757 . . . ?
O2 Cd1 O3 C3 163.9(5) . . . . ?
N16 Cd1 O3 C3 78.4(5) 1_554 . . . ?
N5 Cd1 O3 C3 -103.0(5) . . . . ?
O4 Cd1 O3 C3 -0.1(5) . . . . ?
O1 Cd1 O4 C3 165.7(5) 3_757 . . . ?
O2 Cd1 O4 C3 -24.2(7) . . . . ?
N16 Cd1 O4 C3 -106.0(5) 1_554 . . . ?
N5 Cd1 O4 C3 77.9(5) . . . . ?
O3 Cd1 O4 C3 0.1(5) . . . . ?
Cd1 O2 C1 O1 6.9(15) . . . . ?
Cd1 O2 C1 C2 -173.2(7) . . . . ?
Cd1 O1 C1 O2 23.0(11) 3_757 . . . ?
Cd1 O1 C1 C2 -156.9(5) 3_757 . . . ?
O2 C1 C2 C2 -169.8(9) . . . 3_857 ?
O1 C1 C2 C2 10.1(14) . . . 3_857 ?
Cd1 O4 C3 O3 -0.1(9) . . . . ?
Cd1 O4 C3 C4 -176.9(7) . . . . ?
Cd1 O3 C3 O4 0.1(9) . . . . ?
Cd1 O3 C3 C4 176.9(7) . . . . ?
O1 Cd1 C3 O4 -15.7(6) 3_757 . . . ?
O2 Cd1 C3 O4 162.7(5) . . . . ?
N16 Cd1 C3 O4 74.6(5) 1_554 . . . ?
N5 Cd1 C3 O4 -104.0(5) . . . . ?
O3 Cd1 C3 O4 -179.9(8) . . . . ?
O1 Cd1 C3 O3 164.2(5) 3_757 . . . ?
O2 Cd1 C3 O3 -17.4(6) . . . . ?
N16 Cd1 C3 O3 -105.5(5) 1_554 . . . ?
N5 Cd1 C3 O3 75.9(5) . . . . ?
O4 Cd1 C3 O3 179.9(8) . . . . ?
O4 C3 C4 C4 174.2(10) . . . 3_767 ?
O3 C3 C4 C4 -2.8(16) . . . 3_767 ?
O1 Cd1 N5 C6 -33.1(7) 3_757 . . . ?
O2 Cd1 N5 C6 -166.1(7) . . . . ?
O3 Cd1 N5 C6 107.9(7) . . . . ?
O4 Cd1 N5 C6 54.8(7) . . . . ?
C3 Cd1 N5 C6 81.2(7) . . . . ?
O1 Cd1 N5 C10 153.5(7) 3_757 . . . ?
O2 Cd1 N5 C10 20.5(7) . . . . ?
O3 Cd1 N5 C10 -65.5(7) . . . . ?
O4 Cd1 N5 C10 -118.6(7) . . . . ?
C3 Cd1 N5 C10 -92.2(7) . . . . ?
C10 N5 C6 C7 0.7(14) . . . . ?
Cd1 N5 C6 C7 -172.8(7) . . . . ?
N5 C6 C7 C8 -0.5(16) . . . . ?
C6 C7 C8 C9 -0.4(15) . . . . ?
C6 C7 C8 C11 -177.6(9) . . . . ?
C7 C8 C9 C10 1.0(15) . . . . ?
C11 C8 C9 C10 178.1(9) . . . . ?
C6 N5 C10 C9 -0.1(15) . . . . ?
Cd1 N5 C10 C9 173.5(7) . . . . ?
C8 C9 C10 N5 -0.7(16) . . . . ?
C7 C8 C11 C12 170.3(10) . . . . ?
C9 C8 C11 C12 -6.8(17) . . . . ?
C8 C11 C12 C13 -177.6(8) . . . . ?
C11 C12 C13 C18 178.1(10) . . . . ?
C11 C12 C13 C14 -3.0(16) . . . . ?
C18 C13 C14 C15 -1.3(14) . . . . ?
C12 C13 C14 C15 179.8(9) . . . . ?
C13 C14 C15 N16 1.0(15) . . . . ?
C14 C15 N16 C17 0.1(14) . . . . ?
C14 C15 N16 Cd1 175.0(7) . . . 1_556 ?
C15 N16 C17 C18 -0.9(13) . . . . ?
Cd1 N16 C17 C18 -175.5(6) 1_556 . . . ?
C14 C13 C18 C17 0.6(14) . . . . ?
C12 C13 C18 C17 179.5(8) . . . . ?
N16 C17 C18 C13 0.5(14) . . . . ?
